data_2222811
loop_
_publ_author_name
'Pham, Phuong-Truc T.'

_publ_section_title
;
 1,4-Bis(4-nitrostyryl)benzene
;
_journal_coeditor_code NG2592
_journal_issue 8
_journal_name_full 'Acta Crystallographica Section E'
_journal_page_first o1806
_journal_paper_doi 10.1107/S1600536809024751
_journal_volume 65
_journal_year 2009
_chemical_formula_iupac 'C22 H16 N2 O4'
_chemical_formula_moiety 'C22 H16 N2 O4'
_chemical_formula_sum 'C22 H16 N2 O4'
_chemical_formula_weight 372.37
_chemical_name_common 3146
_chemical_name_systematic
;
1,4-Bis(4-nitrostyryl)benzene
;
_space_group_IT_number 14
_symmetry_cell_setting monoclinic
_symmetry_space_group_name_Hall '-P 2ybc'
_symmetry_space_group_name_H-M 'P 1 21/c 1'
_atom_sites_solution_hydrogens geom
_atom_sites_solution_primary direct
_atom_sites_solution_secondary difmap
_audit_creation_method SHELXL-97
_cell_angle_alpha 90.00
_cell_angle_beta 108.824(3)
_cell_angle_gamma 90.00
_cell_formula_units_Z 2
_cell_length_a 7.4689(12)
_cell_length_b 16.615(3)
_cell_length_c 7.3917(12)
_cell_measurement_reflns_used 851
_cell_measurement_temperature 173(2)
_cell_measurement_theta_max 27.5
_cell_measurement_theta_min 2.5
_cell_volume 868.2(3)
_computing_cell_refinement 'SAINT (Bruker, 2001)'
_computing_data_collection 'SMART (Bruker, 2001)'
_computing_data_reduction 'SAINT (Bruker, 2001)'
_computing_molecular_graphics 'SHELXTL (Sheldrick, 2008)'
_computing_publication_material 'publCIF (Westrip, 2009)'
_computing_structure_refinement 'SHELXL97 (Sheldrick, 2008)'
_computing_structure_solution 'SHELXS97 (Sheldrick, 2008)'
_diffrn_ambient_temperature 173(2)
_diffrn_measured_fraction_theta_full 0.998
_diffrn_measured_fraction_theta_max 0.998
_diffrn_measurement_device_type 'Bruker SMART Platform CCD'
_diffrn_measurement_method \w
_diffrn_radiation_monochromator graphite
_diffrn_radiation_source 'normal-focus sealed tube'
_diffrn_radiation_type MoK\a
_diffrn_radiation_wavelength 0.71073
_diffrn_reflns_av_R_equivalents 0.0414
_diffrn_reflns_av_sigmaI/netI 0.0319
_diffrn_reflns_limit_h_max 9
_diffrn_reflns_limit_h_min -9
_diffrn_reflns_limit_k_max 21
_diffrn_reflns_limit_k_min -21
_diffrn_reflns_limit_l_max 9
_diffrn_reflns_limit_l_min -9
_diffrn_reflns_number 10088
_diffrn_reflns_theta_full 27.52
_diffrn_reflns_theta_max 27.52
_diffrn_reflns_theta_min 2.45
_exptl_absorpt_coefficient_mu 0.100
_exptl_absorpt_correction_type none
_exptl_crystal_colour yellow
_exptl_crystal_density_diffrn 1.424
_exptl_crystal_density_method 'not measured'
_exptl_crystal_description needle
_exptl_crystal_F_000 388
_exptl_crystal_size_max 0.40
_exptl_crystal_size_mid 0.18
_exptl_crystal_size_min 0.12
_refine_diff_density_max 0.296
_refine_diff_density_min -0.176
_refine_ls_extinction_method none
_refine_ls_goodness_of_fit_ref 1.015
_refine_ls_hydrogen_treatment refall
_refine_ls_matrix_type full
_refine_ls_number_parameters 159
_refine_ls_number_reflns 2001
_refine_ls_number_restraints 0
_refine_ls_restrained_S_all 1.015
_refine_ls_R_factor_all 0.0573
_refine_ls_R_factor_gt 0.0382
_refine_ls_shift/su_max 0.000
_refine_ls_shift/su_mean 0.000
_refine_ls_structure_factor_coef Fsqd
_refine_ls_weighting_details 'calc w=1/[\s^2^(Fo^2^)+(0.0595P)^2^+0.1981P] where P=(Fo^2^+2Fc^2^)/3'
_refine_ls_weighting_scheme calc
_refine_ls_wR_factor_gt 0.1013
_refine_ls_wR_factor_ref 0.1159
_reflns_number_gt 1486
_reflns_number_total 2001
_reflns_threshold_expression I>2\s(I)
_cod_data_source_file ng2592.cif
_cod_data_source_block I
_cod_depositor_comments
;
The following automatic conversions were performed:
'_exptl_absorpt_correction_type' value 'None' changed to 'none' according
to '/home/saulius/struct/CIF-dictionaries/cif_core.dic' dictionary named
'cif_core.dic' version 2.4.1 from 2010-06-29.

Automatic conversion script
Id: cif_fix_enum 1527 2010-12-29 10:47:43Z saulius 

The following automatic conversions were performed:

'_exptl_absorpt_correction_type' value 'None' changed to 'none'
according to /home/saulius/struct/CIF-dictionaries/cif_core.dic
dictionary named 'cif_core.dic' version 2.4.1 from 2010-06-29.

Automatic conversion script
Id: cif_fix_values 1715 2011-07-08 13:25:40Z adriana 
;
_cod_original_cell_volume 868.2(2)
_cod_original_sg_symbol_H-M 'P 21/c'
_cod_database_code 2222811
_cod_database_fobs_code 2222811

loop_
_symmetry_equiv_pos_as_xyz
'x, y, z'
'-x, y+1/2, -z+1/2'
'-x, -y, -z'
'x, -y-1/2, z-1/2'

loop_
_atom_site_type_symbol
_atom_site_label
_atom_site_fract_x
_atom_site_fract_y
_atom_site_fract_z
_atom_site_U_iso_or_equiv
_atom_site_adp_type
_atom_site_calc_flag
_atom_site_refinement_flags
_atom_site_occupancy
_atom_site_disorder_assembly
_atom_site_disorder_group
N N1 -0.18351(16) 0.18081(7) -0.31257(17) 0.0314(3) Uani d . 1 . .
O O1 -0.31485(14) 0.14204(7) -0.29133(16) 0.0424(3) Uani d . 1 . .
O O2 -0.20374(14) 0.23244(7) -0.43745(15) 0.0415(3) Uani d . 1 . .
C C1 0.00888(18) 0.16483(8) -0.18509(19) 0.0268(3) Uani d . 1 . .
C C2 0.03516(19) 0.10424(8) -0.0511(2) 0.0293(3) Uani d . 1 . .
H H2 -0.068(2) 0.0758(9) -0.037(2) 0.034(4) Uiso d . 1 . .
C C3 0.2169(2) 0.08605(8) 0.0623(2) 0.0299(3) Uani d . 1 . .
H H3 0.234(2) 0.0439(10) 0.154(2) 0.036(4) Uiso d . 1 . .
C C4 0.37281(19) 0.12795(8) 0.04412(18) 0.0274(3) Uani d . 1 . .
C C5 0.3394(2) 0.19080(9) -0.0888(2) 0.0309(3) Uani d . 1 . .
H H5 0.440(2) 0.2209(9) -0.102(2) 0.032(4) Uiso d . 1 . .
C C6 0.1573(2) 0.20926(9) -0.2043(2) 0.0302(3) Uani d . 1 . .
H H6 0.137(2) 0.2519(10) -0.294(2) 0.037(4) Uiso d . 1 . .
C C7 0.56766(19) 0.10807(9) 0.1593(2) 0.0304(3) Uani d . 1 . .
H H7 0.659(2) 0.1468(9) 0.145(2) 0.036(4) Uiso d . 1 . .
C C8 0.62118(19) 0.04369(9) 0.27155(19) 0.0296(3) Uani d . 1 . .
H H8 0.530(2) 0.0058(9) 0.282(2) 0.027(4) Uiso d . 1 . .
C C9 0.81506(18) 0.02312(8) 0.38677(18) 0.0270(3) Uani d . 1 . .
C C10 0.9717(2) 0.07130(9) 0.39725(19) 0.0291(3) Uani d . 1 . .
H H10 0.959(2) 0.1202(10) 0.333(2) 0.040(4) Uiso d . 1 . .
C C11 0.8479(2) -0.04871(9) 0.49188(19) 0.0295(3) Uani d . 1 . .
H H11 0.740(2) -0.0827(10) 0.482(2) 0.039(4) Uiso d . 1 . .

loop_
_atom_site_aniso_label
_atom_site_aniso_U_11
_atom_site_aniso_U_22
_atom_site_aniso_U_33
_atom_site_aniso_U_12
_atom_site_aniso_U_13
_atom_site_aniso_U_23
N1 0.0255(6) 0.0340(7) 0.0330(6) 0.0040(5) 0.0072(5) -0.0046(5)
O1 0.0245(5) 0.0545(7) 0.0467(7) -0.0036(5) 0.0091(5) -0.0009(5)
O2 0.0348(6) 0.0417(6) 0.0426(6) 0.0100(5) 0.0050(5) 0.0105(5)
C1 0.0224(6) 0.0296(7) 0.0267(7) 0.0041(5) 0.0054(5) -0.0038(5)
C2 0.0261(7) 0.0292(7) 0.0330(7) -0.0030(5) 0.0103(6) -0.0011(6)
C3 0.0309(7) 0.0280(7) 0.0299(7) -0.0001(5) 0.0087(6) 0.0026(6)
C4 0.0267(7) 0.0279(7) 0.0260(7) 0.0015(5) 0.0064(5) -0.0017(5)
C5 0.0246(7) 0.0322(7) 0.0355(8) -0.0021(5) 0.0093(6) 0.0031(6)
C6 0.0295(7) 0.0293(7) 0.0312(7) 0.0027(5) 0.0089(6) 0.0056(6)
C7 0.0244(7) 0.0331(8) 0.0314(7) -0.0010(6) 0.0059(6) -0.0005(6)
C8 0.0260(7) 0.0312(7) 0.0300(7) 0.0002(6) 0.0071(5) -0.0017(6)
C9 0.0278(7) 0.0301(7) 0.0221(6) 0.0037(5) 0.0066(5) -0.0032(5)
C10 0.0313(7) 0.0283(7) 0.0268(7) 0.0034(5) 0.0082(5) 0.0026(5)
C11 0.0270(7) 0.0313(7) 0.0294(7) -0.0008(5) 0.0082(5) -0.0011(6)

loop_
_atom_type_symbol
_atom_type_description
_atom_type_scat_dispersion_real
_atom_type_scat_dispersion_imag
_atom_type_scat_source
C C 0.0033 0.0016 'International Tables Vol C Tables 4.2.6.8 and 6.1.1.4'
H H 0.0000 0.0000 'International Tables Vol C Tables 4.2.6.8 and 6.1.1.4'
N N 0.0061 0.0033 'International Tables Vol C Tables 4.2.6.8 and 6.1.1.4'
O O 0.0106 0.0060 'International Tables Vol C Tables 4.2.6.8 and 6.1.1.4'

loop_
_geom_angle_atom_site_label_1
_geom_angle_atom_site_label_2
_geom_angle_atom_site_label_3
_geom_angle_site_symmetry_1
_geom_angle_site_symmetry_3
_geom_angle
_geom_angle_publ_flag
O1 N1 O2 . . 123.49(12) ?
O1 N1 C1 . . 118.79(12) ?
O2 N1 C1 . . 117.71(11) ?
C6 C1 C2 . . 122.13(12) ?
C6 C1 N1 . . 119.44(12) ?
C2 C1 N1 . . 118.42(12) ?
C3 C2 C1 . . 118.68(13) ?
C3 C2 H2 . . 120.4(9) ?
C1 C2 H2 . . 120.9(9) ?
C2 C3 C4 . . 121.26(13) ?
C2 C3 H3 . . 118.2(9) ?
C4 C3 H3 . . 120.6(9) ?
C5 C4 C3 . . 118.20(12) ?
C5 C4 C7 . . 119.61(13) ?
C3 C4 C7 . . 122.18(13) ?
C6 C5 C4 . . 120.96(13) ?
C6 C5 H5 . . 118.6(9) ?
C4 C5 H5 . . 120.5(9) ?
C1 C6 C5 . . 118.71(13) ?
C1 C6 H6 . . 121.2(10) ?
C5 C6 H6 . . 120.1(10) ?
C8 C7 C4 . . 125.71(13) ?
C8 C7 H7 . . 121.2(9) ?
C4 C7 H7 . . 113.1(9) ?
C7 C8 C9 . . 126.21(14) ?
C7 C8 H8 . . 120.2(9) ?
C9 C8 H8 . . 113.6(9) ?
C10 C9 C11 . . 117.57(12) ?
C10 C9 C8 . . 123.46(13) ?
C11 C9 C8 . . 118.97(13) ?
C11 C10 C9 3_756 . 120.98(13) ?
C11 C10 H10 3_756 . 117.5(10) ?
C9 C10 H10 . . 121.5(10) ?
C10 C11 C9 3_756 . 121.45(13) ?
C10 C11 H11 3_756 . 121.0(9) ?
C9 C11 H11 . . 117.6(9) ?

loop_
_geom_bond_atom_site_label_1
_geom_bond_atom_site_label_2
_geom_bond_site_symmetry_2
_geom_bond_distance
_geom_bond_publ_flag
N1 O1 . 1.2253(16) ?
N1 O2 . 1.2332(15) ?
N1 C1 . 1.4661(17) ?
C1 C6 . 1.3765(19) ?
C1 C2 . 1.381(2) ?
C2 C3 . 1.379(2) ?
C2 H2 . 0.940(16) ?
C3 C4 . 1.4001(19) ?
C3 H3 . 0.953(16) ?
C4 C5 . 1.3999(19) ?
C4 C7 . 1.4670(19) ?
C5 C6 . 1.3868(19) ?
C5 H5 . 0.932(16) ?
C6 H6 . 0.950(16) ?
C7 C8 . 1.334(2) ?
C7 H7 . 0.969(16) ?
C8 C9 . 1.4640(19) ?
C8 H8 . 0.951(15) ?
C9 C10 . 1.399(2) ?
C9 C11 . 1.4020(19) ?
C10 C11 3_756 1.384(2) ?
C10 H10 . 0.930(17) ?
C11 C10 3_756 1.384(2) ?
C11 H11 . 0.968(17) ?

loop_
_geom_torsion_atom_site_label_1
_geom_torsion_atom_site_label_2
_geom_torsion_atom_site_label_3
_geom_torsion_atom_site_label_4
_geom_torsion_site_symmetry_1
_geom_torsion_site_symmetry_2
_geom_torsion_site_symmetry_3
_geom_torsion_site_symmetry_4
_geom_torsion
_geom_torsion_publ_flag
O1 N1 C1 C6 . . . . -178.44(12) ?
O2 N1 C1 C6 . . . . 2.28(19) ?
O1 N1 C1 C2 . . . . 2.67(19) ?
O2 N1 C1 C2 . . . . -176.61(12) ?
C6 C1 C2 C3 . . . . -2.3(2) ?
N1 C1 C2 C3 . . . . 176.57(12) ?
C1 C2 C3 C4 . . . . 0.3(2) ?
C2 C3 C4 C5 . . . . 1.9(2) ?
C2 C3 C4 C7 . . . . -178.18(13) ?
C3 C4 C5 C6 . . . . -2.3(2) ?
C7 C4 C5 C6 . . . . 177.80(13) ?
C2 C1 C6 C5 . . . . 1.9(2) ?
N1 C1 C6 C5 . . . . -176.92(12) ?
C4 C5 C6 C1 . . . . 0.4(2) ?
C5 C4 C7 C8 . . . . -170.57(14) ?
C3 C4 C7 C8 . . . . 9.5(2) ?
C4 C7 C8 C9 . . . . 179.87(13) ?
C7 C8 C9 C10 . . . . 1.9(2) ?
C7 C8 C9 C11 . . . . -177.62(13) ?
C11 C9 C10 C11 . . . 3_756 -0.2(2) ?
C8 C9 C10 C11 . . . 3_756 -179.77(13) ?
C10 C9 C11 C10 . . . 3_756 0.2(2) ?
C8 C9 C11 C10 . . . 3_756 179.80(13) ?
